data_7054626
loop_
_publ_author_name
'Mei, Hong-Xin'
'Zhang, Ting'
'Wang, Dan-Feng'
'Huang, Rong-Bin'
'Zheng, Lan-Sun'

_publ_section_title
;
 A Zn-oxalate helix linked by a water helix: spontaneous chiral resolution
 of a Zn helical coordination polymer
;
_journal_issue 3
_journal_name_full 'New J. Chem.'
_journal_page_first 2075
_journal_paper_doi 10.1039/C4NJ02017K
_journal_volume 39
_journal_year 2015
_chemical_formula_moiety 'C2 H4 O6 Zn, 2(H2 O)'
_chemical_formula_sum 'C2 H8 O8 Zn'
_chemical_formula_weight 225.47
_chemical_name_systematic
;
 ? 
;
_space_group_IT_number 154
_space_group_name_Hall 'P 32 2"'
_space_group_name_H-M_alt 'P 32 2 1'
_symmetry_cell_setting trigonal
_symmetry_space_group_name_Hall 'P 32 2"'
_symmetry_space_group_name_H-M 'P 32 2 1'
_atom_sites_solution_hydrogens geom
_atom_sites_solution_primary direct
_atom_sites_solution_secondary difmap
_audit_creation_method SHELXL-97
_audit_update_record
;
2015-01-05 deposited with the CCDC.
2015-01-07 downloaded from the CCDC.
;
_cell_angle_alpha 90.00
_cell_angle_beta 90.00
_cell_angle_gamma 120.00
_cell_formula_units_Z 3
_cell_length_a 7.4200(3)
_cell_length_b 7.4200(3)
_cell_length_c 12.1100(7)
_cell_measurement_reflns_used 887
_cell_measurement_temperature 173(2)
_cell_measurement_theta_max 27.46
_cell_measurement_theta_min 3.17
_cell_volume 577.41(5)
_computing_cell_refinement 'Bruker SMART'
_computing_data_collection 'Bruker SMART'
_computing_data_reduction 'Bruker SMART'
_computing_molecular_graphics 'DIAMOND (Brandenburg, 1999)'
_computing_publication_material SHELXTL
_computing_structure_refinement 'SHELXL-97 (Sheldrick, 1997)'
_computing_structure_solution 'SHELXS-97 (Sheldrick, 1990)'
_diffrn_ambient_temperature 173(2)
_diffrn_measured_fraction_theta_full 1.000
_diffrn_measured_fraction_theta_max 1.000
_diffrn_measurement_device_type 'Bruker SMART CCD'
_diffrn_measurement_method 'w scan'
_diffrn_radiation_monochromator graphite
_diffrn_radiation_source 'fine-focus sealed tube'
_diffrn_radiation_type MoK\a
_diffrn_radiation_wavelength 0.71073
_diffrn_reflns_av_R_equivalents 0.0622
_diffrn_reflns_av_unetI/netI 0.0379
_diffrn_reflns_limit_h_max 9
_diffrn_reflns_limit_h_min -9
_diffrn_reflns_limit_k_max 9
_diffrn_reflns_limit_k_min -9
_diffrn_reflns_limit_l_max 13
_diffrn_reflns_limit_l_min -15
_diffrn_reflns_number 5617
_diffrn_reflns_theta_full 27.46
_diffrn_reflns_theta_max 27.46
_diffrn_reflns_theta_min 3.17
_exptl_absorpt_coefficient_mu 3.194
_exptl_absorpt_correction_T_max 0.68
_exptl_absorpt_correction_T_min 0.53
_exptl_absorpt_correction_type multi-scan
_exptl_absorpt_process_details 'SADABS (Bruker, 2002)'
_exptl_crystal_colour colorless
_exptl_crystal_density_diffrn 1.945
_exptl_crystal_density_meas 'not measured'
_exptl_crystal_density_method 'not measured'
_exptl_crystal_description rod
_exptl_crystal_F_000 342
_exptl_crystal_size_max 0.56
_exptl_crystal_size_mid 0.16
_exptl_crystal_size_min 0.12
_refine_diff_density_max 0.358
_refine_diff_density_min -0.454
_refine_diff_density_rms 0.085
_refine_ls_abs_structure_details 'Flack H D (1983), Acta Cryst. A39, 876-881'
_refine_ls_abs_structure_Flack 0.0(4)
_refine_ls_extinction_method none
_refine_ls_goodness_of_fit_ref 1.052
_refine_ls_hydrogen_treatment constr
_refine_ls_matrix_type full
_refine_ls_number_parameters 57
_refine_ls_number_reflns 887
_refine_ls_number_restraints 0
_refine_ls_restrained_S_all 1.052
_refine_ls_R_factor_all 0.0405
_refine_ls_R_factor_gt 0.0365
_refine_ls_shift/su_max 0.000
_refine_ls_shift/su_mean 0.000
_refine_ls_structure_factor_coef Fsqd
_refine_ls_weighting_details 'calc w=1/[\s^2^(Fo^2^)+(0.0100P)^2^+0.0000P] where P=(Fo^2^+2Fc^2^)/3'
_refine_ls_weighting_scheme calc
_refine_ls_wR_factor_gt 0.0712
_refine_ls_wR_factor_ref 0.0732
_reflns_number_gt 821
_reflns_number_total 887
_reflns_threshold_expression >2sigma(I)
_cod_data_source_file c4nj02017k1.cif
_cod_data_source_block p1
_cod_depositor_comments 'Adding full bibliography for 7054625--7054626.cif.'
_cod_original_sg_symbol_Hall 'P 32 2" '
_cod_original_formula_sum 'C2 H8 O8 Zn '
_cod_database_code 7054626

loop_
_symmetry_equiv_pos_as_xyz
'x, y, z'
'-y, x-y, z+2/3'
'-x+y, -x, z+1/3'
'y, x, -z'
'-x, -x+y, -z+2/3'
'x-y, -y, -z+1/3'

loop_
_atom_site_label
_atom_site_type_symbol
_atom_site_fract_x
_atom_site_fract_y
_atom_site_fract_z
_atom_site_U_iso_or_equiv
_atom_site_adp_type
_atom_site_occupancy
_atom_site_symmetry_multiplicity
_atom_site_calc_flag
_atom_site_refinement_flags
Zn1 Zn 0.0000 0.30395(7) 0.3333 0.02282(18) Uani 1 2 d S
O2 O 0.2610(4) 0.3842(5) 0.4344(2) 0.0230(8) Uani 1 1 d .
O1 O -0.1046(5) 0.0272(4) 0.4398(2) 0.0260(8) Uani 1 1 d .
O3 O -0.1566(7) 0.3971(7) 0.4404(3) 0.0537(12) Uani 1 1 d .
H3A H -0.1309 0.5197 0.4241 0.080 Uiso 1 1 d R
H3B H -0.1163 0.3966 0.5064 0.080 Uiso 1 1 d R
C1 C 0.0370(7) 0.0370(7) 0.5000 0.0208(12) Uani 1 2 d S
C2 C 0.2453(7) 0.2453(7) 0.5000 0.0211(13) Uani 1 2 d S
O4 O 0.3571(4) 0.0012(4) 0.3324(2) 0.0372(7) Uani 1 1 d G
H4A H 0.4718 0.0371 0.3000 0.056 Uiso 1 1 d G
H4B H 0.2966 0.0588 0.3008 0.056 Uiso 1 1 d G

loop_
_atom_site_aniso_label
_atom_site_aniso_U_11
_atom_site_aniso_U_22
_atom_site_aniso_U_33
_atom_site_aniso_U_23
_atom_site_aniso_U_13
_atom_site_aniso_U_12
Zn1 0.0206(3) 0.0211(2) 0.0266(3) -0.00055(12) -0.0011(2) 0.01032(16)
O2 0.0188(14) 0.0162(18) 0.0280(14) 0.0027(13) -0.0008(12) 0.0043(13)
O1 0.0207(17) 0.0212(13) 0.0339(15) 0.0024(11) -0.0044(13) 0.0088(13)
O3 0.062(3) 0.062(3) 0.0515(19) 0.001(2) -0.001(2) 0.041(3)
C1 0.019(2) 0.019(2) 0.023(3) -0.0006(13) 0.0006(13) 0.008(2)
C2 0.015(2) 0.015(2) 0.031(3) -0.0020(13) 0.0020(13) 0.006(2)
O4 0.0359(17) 0.052(2) 0.0353(14) 0.0079(12) 0.0084(12) 0.0309(17)

loop_
_atom_type_symbol
_atom_type_description
_atom_type_scat_dispersion_real
_atom_type_scat_dispersion_imag
_atom_type_scat_source
C C 0.0033 0.0016 'International Tables Vol C Tables 4.2.6.8 and 6.1.1.4'
H H 0.0000 0.0000 'International Tables Vol C Tables 4.2.6.8 and 6.1.1.4'
O O 0.0106 0.0060 'International Tables Vol C Tables 4.2.6.8 and 6.1.1.4'
Zn Zn 0.2839 1.4301 'International Tables Vol C Tables 4.2.6.8 and 6.1.1.4'

loop_
_geom_angle_atom_site_label_1
_geom_angle_atom_site_label_2
_geom_angle_atom_site_label_3
_geom_angle
_geom_angle_site_symmetry_1
_geom_angle_site_symmetry_3
O3 Zn1 O3 104.4(2) . 5
O3 Zn1 O2 94.88(16) . 5
O3 Zn1 O2 97.55(12) 5 5
O3 Zn1 O2 97.55(12) . .
O3 Zn1 O2 94.88(16) 5 .
O2 Zn1 O2 159.65(16) 5 .
O3 Zn1 O1 166.63(19) . 5
O3 Zn1 O1 87.14(12) 5 5
O2 Zn1 O1 76.70(9) 5 5
O2 Zn1 O1 87.92(11) . 5
O3 Zn1 O1 87.14(12) . .
O3 Zn1 O1 166.63(19) 5 .
O2 Zn1 O1 87.92(11) 5 .
O2 Zn1 O1 76.70(9) . .
O1 Zn1 O1 82.25(15) 5 .
C2 O2 Zn1 116.0(3) . .
C1 O1 Zn1 113.0(3) . .
Zn1 O3 H3A 110.3 . .
Zn1 O3 H3B 109.1 . .
H3A O3 H3B 109.2 . .
O1 C1 O1 126.6(5) . 4_556
O1 C1 C2 116.7(3) . .
O1 C1 C2 116.7(3) 4_556 .
O2 C2 O2 125.8(5) . 4_556
O2 C2 C1 117.1(3) . .
O2 C2 C1 117.1(3) 4_556 .
H4A O4 H4B 109.5 . .

loop_
_geom_bond_atom_site_label_1
_geom_bond_atom_site_label_2
_geom_bond_distance
_geom_bond_site_symmetry_2
Zn1 O3 2.076(3) .
Zn1 O3 2.076(3) 5
Zn1 O2 2.109(3) 5
Zn1 O2 2.109(3) .
Zn1 O1 2.211(3) 5
Zn1 O1 2.211(3) .
O2 C2 1.260(4) .
O1 C1 1.251(4) .
O3 H3A 0.8544 .
O3 H3B 0.8539 .
C1 O1 1.251(4) 4_556
C1 C2 1.545(7) .
C2 O2 1.260(4) 4_556
O4 H4A 0.8500 .
O4 H4B 0.8500 .

loop_
_geom_hbond_atom_site_label_D
_geom_hbond_atom_site_label_H
_geom_hbond_atom_site_label_A
_geom_hbond_distance_DH
_geom_hbond_distance_HA
_geom_hbond_distance_DA
_geom_hbond_angle_DHA
_geom_hbond_site_symmetry_A
O3 H3A O4 0.85 2.53 3.154(4) 130.7 5_565
O3 H3B O4 0.85 2.22 3.063(4) 170.6 4_556
O4 H4A O2 0.85 1.94 2.785(4) 177.6 5_655
O4 H4B O1 0.85 1.97 2.810(4) 167.7 5

loop_
_geom_torsion_atom_site_label_1
_geom_torsion_atom_site_label_2
_geom_torsion_atom_site_label_3
_geom_torsion_atom_site_label_4
_geom_torsion
_geom_torsion_site_symmetry_1
_geom_torsion_site_symmetry_4
O3 Zn1 O2 C2 88.9(2) . .
O3 Zn1 O2 C2 -165.8(2) 5 .
O2 Zn1 O2 C2 -38.25(17) 5 .
O1 Zn1 O2 C2 -78.8(2) 5 .
O1 Zn1 O2 C2 3.67(16) . .
O3 Zn1 O1 C1 -104.50(19) . .
O3 Zn1 O1 C1 45.9(6) 5 .
O2 Zn1 O1 C1 160.50(19) 5 .
O2 Zn1 O1 C1 -6.05(15) . .
O1 Zn1 O1 C1 83.6(2) 5 .
Zn1 O1 C1 O1 -172.8(2) . 4_556
Zn1 O1 C1 C2 7.2(2) . .
Zn1 O2 C2 O2 178.7(2) . 4_556
Zn1 O2 C2 C1 -1.3(2) . .
O1 C1 C2 O2 -4.4(2) . .
O1 C1 C2 O2 175.6(2) 4_556 .
O1 C1 C2 O2 175.6(2) . 4_556
O1 C1 C2 O2 -4.4(2) 4_556 4_556
